data_1502260
loop_
_publ_author_name
'Zhu, Yuanxun'
'Wen, Shan'
'Yin, Guangwei'
'Hong, Deng'
'Lu, Ping'
'Wang, Yanguang'

_publ_section_title
;
 Tandem reaction of propargyl alcohol and N-sulfonylhydrazone: synthesis
 of dihydropyrazole and its utility in the preparation of
 3,3-diarylacrylonitrile.
;
_journal_issue 14
_journal_name_full 'Organic letters'
_journal_page_first 3553
_journal_page_last 3555
_journal_paper_doi 10.1021/ol201203g
_journal_volume 13
_journal_year 2011
_chemical_formula_moiety 'C28 H22 N2 O2 S'
_chemical_formula_sum 'C28 H22 N2 O2 S'
_chemical_formula_weight 450.55
_chemical_name_systematic
; 
 ? 
;
_space_group_IT_number 2
_symmetry_cell_setting triclinic
_symmetry_space_group_name_Hall '-P 1'
_symmetry_space_group_name_H-M 'P -1'
_atom_sites_solution_hydrogens geom
_atom_sites_solution_primary direct
_atom_sites_solution_secondary difmap
_audit_creation_method SHELXL-97
_cell_angle_alpha 102.367(7)
_cell_angle_beta 103.256(6)
_cell_angle_gamma 95.325(6)
_cell_formula_units_Z 2
_cell_length_a 9.6548(7)
_cell_length_b 10.4292(8)
_cell_length_c 12.4910(10)
_cell_measurement_reflns_used 5069
_cell_measurement_temperature 293(2)
_cell_measurement_theta_max 66.3479
_cell_measurement_theta_min 3.7448
_cell_volume 1182.43(17)
_computing_cell_refinement 'CrysAlis PRO (Oxford Diffraction, 2010)'
_computing_data_collection 'CrysAlis PRO'
_computing_data_reduction 'CrysAlis PRO'
_computing_molecular_graphics 'OLEX2 (Dolomanov et al., 2009)'
_computing_publication_material OLEX2
_computing_structure_refinement 'SHELXL-97 (Sheldrick, 2008)'
_computing_structure_solution 'SHELXS-97 (Sheldrick, 2008)'
_diffrn_ambient_temperature 293(2)
_diffrn_detector_area_resol_mean 10.3592
_diffrn_measured_fraction_theta_full 0.982
_diffrn_measured_fraction_theta_max 0.982
_diffrn_measurement_device_type 'Xcalibur, Atlas, Gemini ultra'
_diffrn_measurement_method '\w scans'
_diffrn_radiation_monochromator graphite
_diffrn_radiation_source 'fine-focus sealed tube'
_diffrn_radiation_type CuK\a
_diffrn_radiation_wavelength 1.54184
_diffrn_reflns_av_R_equivalents 0.0250
_diffrn_reflns_av_sigmaI/netI 0.0248
_diffrn_reflns_limit_h_max 11
_diffrn_reflns_limit_h_min -7
_diffrn_reflns_limit_k_max 12
_diffrn_reflns_limit_k_min -12
_diffrn_reflns_limit_l_max 14
_diffrn_reflns_limit_l_min -14
_diffrn_reflns_number 8625
_diffrn_reflns_theta_full 66.46
_diffrn_reflns_theta_max 66.46
_diffrn_reflns_theta_min 3.75
_exptl_absorpt_coefficient_mu 1.430
_exptl_absorpt_correction_T_max 0.6575
_exptl_absorpt_correction_T_min 0.5468
_exptl_absorpt_correction_type multi-scan
_exptl_absorpt_process_details
;
CrysAlis PRO (Oxford Diffraction, 2010) 
;
_exptl_crystal_colour colorless
_exptl_crystal_density_diffrn 1.265
_exptl_crystal_density_method 'not measured'
_exptl_crystal_description block
_exptl_crystal_F_000 472
_exptl_crystal_size_max 0.48
_exptl_crystal_size_mid 0.41
_exptl_crystal_size_min 0.32
_refine_diff_density_max 0.388
_refine_diff_density_min -0.341
_refine_diff_density_rms 0.040
_refine_ls_extinction_coef 0.0082(6)
_refine_ls_extinction_expression Fc^*^=kFc[1+0.001xFc^2^\l^3^/sin(2\q)]^-1/4^
_refine_ls_extinction_method SHELXL
_refine_ls_goodness_of_fit_ref 1.059
_refine_ls_hydrogen_treatment constr
_refine_ls_matrix_type full
_refine_ls_number_parameters 299
_refine_ls_number_reflns 4093
_refine_ls_number_restraints 0
_refine_ls_restrained_S_all 1.059
_refine_ls_R_factor_all 0.0494
_refine_ls_R_factor_gt 0.0415
_refine_ls_shift/su_max 0.001
_refine_ls_shift/su_mean 0.000
_refine_ls_structure_factor_coef Fsqd
_refine_ls_weighting_details 'calc w=1/[\s^2^(Fo^2^)+(0.0582P)^2^+0.3049P] where P=(Fo^2^+2Fc^2^)/3'
_refine_ls_weighting_scheme calc
_refine_ls_wR_factor_gt 0.1092
_refine_ls_wR_factor_ref 0.1161
_reflns_number_gt 3486
_reflns_number_total 4093
_reflns_threshold_expression >2sigma(I)
_cod_data_source_file ol201203g_si_004.cif
_cod_data_source_block 110403_zyx2070
_cod_depositor_comments
;
The following automatic conversions were performed:

'_symmetry_cell_setting' value 'Triclinic' changed to 'triclinic'
according to /home/saulius/struct/CIF-dictionaries/cif_core.dic
dictionary named 'cif_core.dic' version 2.4.1 from 2010-06-29.

Automatic conversion script
Id: cif_fix_values 1715 2011-07-08 13:25:40Z adriana 
;
_cod_original_cell_volume 1182.43(16)
_cod_database_code 1502260

loop_
_symmetry_equiv_pos_as_xyz
'x, y, z'
'-x, -y, -z'

loop_
_atom_site_label
_atom_site_type_symbol
_atom_site_fract_x
_atom_site_fract_y
_atom_site_fract_z
_atom_site_U_iso_or_equiv
_atom_site_adp_type
_atom_site_occupancy
_atom_site_symmetry_multiplicity
_atom_site_calc_flag
_atom_site_refinement_flags
S1 S -0.01495(5) 0.78105(4) 0.46639(4) 0.04459(17) Uani 1 1 d .
O1 O -0.05762(16) 0.87777(14) 0.54802(11) 0.0550(4) Uani 1 1 d .
O2 O -0.08663(15) 0.64796(13) 0.43436(12) 0.0560(4) Uani 1 1 d .
N1 N -0.03911(17) 0.83710(14) 0.35357(12) 0.0446(4) Uani 1 1 d .
H1 H -0.0469 0.9196 0.3594 0.053 Uiso 1 1 calc R
N2 N 0.2630(2) 0.9438(2) 0.2453(2) 0.0818(7) Uani 1 1 d .
C1 C 0.2191(3) 0.6632(2) 0.5345(2) 0.0659(6) Uani 1 1 d .
H1A H 0.1564 0.5835 0.5121 0.079 Uiso 1 1 calc R
C2 C 0.3659(3) 0.6681(3) 0.5836(3) 0.0897(9) Uani 1 1 d .
H2 H 0.4020 0.5906 0.5936 0.108 Uiso 1 1 calc R
C3 C 0.4572(3) 0.7873(4) 0.6172(2) 0.0927(9) Uani 1 1 d .
H3 H 0.5540 0.7898 0.6515 0.111 Uiso 1 1 calc R
C4 C 0.4074(3) 0.9008(3) 0.6008(3) 0.0900(9) Uani 1 1 d .
H4 H 0.4702 0.9804 0.6223 0.108 Uiso 1 1 calc R
C5 C 0.2643(3) 0.8980(2) 0.5526(2) 0.0724(7) Uani 1 1 d .
H5 H 0.2299 0.9757 0.5413 0.087 Uiso 1 1 calc R
C6 C 0.1708(2) 0.7796(2) 0.52059(16) 0.0502(5) Uani 1 1 d .
C7 C -0.04816(19) 0.75158(17) 0.24114(15) 0.0406(4) Uani 1 1 d .
H7 H -0.1022 0.6656 0.2371 0.049 Uiso 1 1 calc R
C8 C -0.13710(19) 0.80920(17) 0.15042(15) 0.0433(4) Uani 1 1 d .
C9 C -0.2710(2) 0.8407(2) 0.1602(2) 0.0613(6) Uani 1 1 d .
H9 H -0.3018 0.8324 0.2241 0.074 Uiso 1 1 calc R
C10 C -0.3588(3) 0.8845(3) 0.0755(2) 0.0758(7) Uani 1 1 d .
H10 H -0.4491 0.9038 0.0821 0.091 Uiso 1 1 calc R
C11 C -0.3138(3) 0.8998(2) -0.0185(2) 0.0725(7) Uani 1 1 d .
H11 H -0.3732 0.9293 -0.0751 0.087 Uiso 1 1 calc R
C12 C -0.1818(3) 0.8715(2) -0.02786(19) 0.0663(6) Uani 1 1 d .
H12 H -0.1501 0.8835 -0.0905 0.080 Uiso 1 1 calc R
C13 C -0.0938(2) 0.8248(2) 0.05546(16) 0.0535(5) Uani 1 1 d .
H13 H -0.0047 0.8037 0.0472 0.064 Uiso 1 1 calc R
C14 C 0.10065(19) 0.72582(18) 0.22786(15) 0.0426(4) Uani 1 1 d .
C15 C 0.1965(2) 0.8450(2) 0.23888(18) 0.0533(5) Uani 1 1 d .
C16 C 0.14510(19) 0.60571(18) 0.21441(14) 0.0420(4) Uani 1 1 d .
C17 C 0.0421(2) 0.48175(18) 0.19017(15) 0.0439(4) Uani 1 1 d .
C18 C 0.0719(3) 0.3863(2) 0.25083(19) 0.0613(6) Uani 1 1 d .
H18 H 0.1577 0.3989 0.3066 0.074 Uiso 1 1 calc R
C19 C -0.0266(4) 0.2718(2) 0.2282(2) 0.0806(8) Uani 1 1 d .
H19 H -0.0072 0.2087 0.2700 0.097 Uiso 1 1 calc R
C20 C -0.1529(3) 0.2511(3) 0.1442(3) 0.0816(8) Uani 1 1 d .
H20 H -0.2187 0.1745 0.1298 0.098 Uiso 1 1 calc R
C21 C -0.1813(3) 0.3429(2) 0.0823(2) 0.0661(6) Uani 1 1 d .
H21 H -0.2657 0.3280 0.0247 0.079 Uiso 1 1 calc R
C22 C -0.0858(2) 0.4574(2) 0.10465(16) 0.0492(5) Uani 1 1 d .
H22 H -0.1066 0.5196 0.0622 0.059 Uiso 1 1 calc R
C23 C 0.29888(19) 0.58975(19) 0.22366(16) 0.0460(4) Uani 1 1 d .
C24 C 0.4090(2) 0.6723(2) 0.31038(18) 0.0528(5) Uani 1 1 d .
H24 H 0.3871 0.7408 0.3620 0.063 Uiso 1 1 calc R
C25 C 0.5505(2) 0.6526(2) 0.3199(2) 0.0637(6) Uani 1 1 d .
H25 H 0.6230 0.7071 0.3788 0.076 Uiso 1 1 calc R
C26 C 0.5849(2) 0.5537(3) 0.2434(2) 0.0687(6) Uani 1 1 d .
H26 H 0.6805 0.5422 0.2494 0.082 Uiso 1 1 calc R
C27 C 0.4776(3) 0.4712(3) 0.1576(2) 0.0699(6) Uani 1 1 d .
H27 H 0.5007 0.4041 0.1054 0.084 Uiso 1 1 calc R
C28 C 0.3357(2) 0.4879(2) 0.14882(19) 0.0582(5) Uani 1 1 d .
H28 H 0.2637 0.4301 0.0919 0.070 Uiso 1 1 calc R

loop_
_atom_site_aniso_label
_atom_site_aniso_U_11
_atom_site_aniso_U_22
_atom_site_aniso_U_33
_atom_site_aniso_U_23
_atom_site_aniso_U_13
_atom_site_aniso_U_12
S1 0.0506(3) 0.0386(3) 0.0409(3) 0.00968(18) 0.00538(19) 0.00399(19)
O1 0.0683(9) 0.0520(8) 0.0459(7) 0.0121(6) 0.0154(6) 0.0121(7)
O2 0.0612(8) 0.0443(8) 0.0568(8) 0.0139(6) 0.0061(6) -0.0025(6)
N1 0.0571(9) 0.0329(8) 0.0401(8) 0.0089(6) 0.0046(7) 0.0083(6)
N2 0.0671(13) 0.0663(13) 0.0999(16) 0.0375(12) -0.0084(11) -0.0160(10)
C1 0.0728(15) 0.0674(14) 0.0658(14) 0.0336(12) 0.0148(11) 0.0184(11)
C2 0.089(2) 0.113(2) 0.0871(19) 0.0580(18) 0.0167(16) 0.0483(19)
C3 0.0634(16) 0.130(3) 0.0727(17) 0.0271(18) -0.0105(13) 0.0162(18)
C4 0.0618(15) 0.091(2) 0.0886(19) 0.0008(16) -0.0147(14) 0.0019(14)
C5 0.0583(13) 0.0599(14) 0.0783(16) 0.0013(12) -0.0066(12) 0.0029(11)
C6 0.0543(11) 0.0537(12) 0.0371(9) 0.0107(8) 0.0004(8) 0.0092(9)
C7 0.0418(9) 0.0358(9) 0.0392(9) 0.0073(7) 0.0031(7) 0.0028(7)
C8 0.0437(10) 0.0365(9) 0.0425(10) 0.0059(7) 0.0000(8) 0.0059(7)
C9 0.0518(12) 0.0697(14) 0.0668(14) 0.0255(11) 0.0118(10) 0.0187(10)
C10 0.0572(14) 0.0802(17) 0.0911(19) 0.0301(14) 0.0050(13) 0.0291(12)
C11 0.0831(17) 0.0652(15) 0.0605(14) 0.0185(11) -0.0083(12) 0.0274(13)
C12 0.0870(17) 0.0651(14) 0.0457(11) 0.0166(10) 0.0062(11) 0.0257(12)
C13 0.0600(12) 0.0562(12) 0.0429(10) 0.0112(9) 0.0076(9) 0.0179(10)
C14 0.0394(9) 0.0436(10) 0.0398(9) 0.0118(8) 0.0007(7) 0.0015(7)
C15 0.0456(11) 0.0518(12) 0.0566(12) 0.0188(9) -0.0015(9) 0.0015(9)
C16 0.0418(9) 0.0459(10) 0.0350(9) 0.0110(7) 0.0028(7) 0.0059(8)
C17 0.0509(10) 0.0403(10) 0.0409(9) 0.0071(8) 0.0151(8) 0.0072(8)
C18 0.0852(16) 0.0515(12) 0.0505(12) 0.0162(10) 0.0192(11) 0.0136(11)
C19 0.137(3) 0.0479(13) 0.0734(16) 0.0223(12) 0.0526(18) 0.0121(14)
C20 0.101(2) 0.0573(15) 0.0818(18) -0.0031(13) 0.0459(17) -0.0190(14)
C21 0.0594(13) 0.0599(14) 0.0670(14) -0.0078(11) 0.0210(11) -0.0089(11)
C22 0.0475(11) 0.0472(11) 0.0477(10) 0.0013(8) 0.0128(8) 0.0043(8)
C23 0.0415(10) 0.0525(11) 0.0443(10) 0.0177(8) 0.0055(8) 0.0088(8)
C24 0.0467(11) 0.0573(12) 0.0521(11) 0.0161(9) 0.0061(9) 0.0069(9)
C25 0.0415(11) 0.0730(15) 0.0719(15) 0.0237(12) 0.0026(10) 0.0010(10)
C26 0.0442(12) 0.0811(17) 0.0890(17) 0.0317(14) 0.0205(12) 0.0151(11)
C27 0.0615(14) 0.0771(16) 0.0766(16) 0.0174(13) 0.0240(12) 0.0250(12)
C28 0.0535(12) 0.0633(13) 0.0545(12) 0.0103(10) 0.0081(9) 0.0155(10)

loop_
_atom_type_symbol
_atom_type_description
_atom_type_scat_dispersion_real
_atom_type_scat_dispersion_imag
_atom_type_scat_source
C C 0.0181 0.0091 'International Tables Vol C Tables 4.2.6.8 and 6.1.1.4'
H H 0.0000 0.0000 'International Tables Vol C Tables 4.2.6.8 and 6.1.1.4'
N N 0.0311 0.0180 'International Tables Vol C Tables 4.2.6.8 and 6.1.1.4'
O O 0.0492 0.0322 'International Tables Vol C Tables 4.2.6.8 and 6.1.1.4'
S S 0.3331 0.5567 'International Tables Vol C Tables 4.2.6.8 and 6.1.1.4'

loop_
_geom_angle_atom_site_label_1
_geom_angle_atom_site_label_2
_geom_angle_atom_site_label_3
_geom_angle
O2 S1 O1 119.29(9)
O2 S1 N1 107.55(8)
O1 S1 N1 105.24(8)
O2 S1 C6 108.28(9)
O1 S1 C6 106.74(9)
N1 S1 C6 109.48(9)
C7 N1 S1 122.18(12)
C7 N1 H1 118.9
S1 N1 H1 118.9
C6 C1 C2 117.9(2)
C6 C1 H1A 121.0
C2 C1 H1A 121.0
C3 C2 C1 120.3(3)
C3 C2 H2 119.9
C1 C2 H2 119.9
C4 C3 C2 120.7(3)
C4 C3 H3 119.6
C2 C3 H3 119.6
C3 C4 C5 119.8(3)
C3 C4 H4 120.1
C5 C4 H4 120.1
C4 C5 C6 120.1(2)
C4 C5 H5 119.9
C6 C5 H5 119.9
C1 C6 C5 121.1(2)
C1 C6 S1 119.92(17)
C5 C6 S1 118.95(16)
N1 C7 C8 108.96(14)
N1 C7 C14 111.16(14)
C8 C7 C14 115.80(15)
N1 C7 H7 106.8
C8 C7 H7 106.8
C14 C7 H7 106.8
C13 C8 C9 118.35(18)
C13 C8 C7 122.77(17)
C9 C8 C7 118.79(18)
C10 C9 C8 120.3(2)
C10 C9 H9 119.8
C8 C9 H9 119.8
C11 C10 C9 120.6(2)
C11 C10 H10 119.7
C9 C10 H10 119.7
C12 C11 C10 119.6(2)
C12 C11 H11 120.2
C10 C11 H11 120.2
C11 C12 C13 120.4(2)
C11 C12 H12 119.8
C13 C12 H12 119.8
C8 C13 C12 120.7(2)
C8 C13 H13 119.6
C12 C13 H13 119.6
C16 C14 C15 121.66(17)
C16 C14 C7 124.82(16)
C15 C14 C7 113.39(16)
N2 C15 C14 174.7(2)
C14 C16 C17 121.32(16)
C14 C16 C23 122.33(17)
C17 C16 C23 116.35(15)
C18 C17 C22 118.36(19)
C18 C17 C16 120.71(18)
C22 C17 C16 120.92(17)
C17 C18 C19 120.0(2)
C17 C18 H18 120.0
C19 C18 H18 120.0
C20 C19 C18 120.4(2)
C20 C19 H19 119.8
C18 C19 H19 119.8
C21 C20 C19 120.0(2)
C21 C20 H20 120.0
C19 C20 H20 120.0
C20 C21 C22 120.2(2)
C20 C21 H21 119.9
C22 C21 H21 119.9
C21 C22 C17 121.0(2)
C21 C22 H22 119.5
C17 C22 H22 119.5
C28 C23 C24 118.18(18)
C28 C23 C16 120.52(17)
C24 C23 C16 121.24(18)
C25 C24 C23 120.3(2)
C25 C24 H24 119.9
C23 C24 H24 119.9
C26 C25 C24 120.6(2)
C26 C25 H25 119.7
C24 C25 H25 119.7
C25 C26 C27 119.8(2)
C25 C26 H26 120.1
C27 C26 H26 120.1
C26 C27 C28 120.1(2)
C26 C27 H27 120.0
C28 C27 H27 120.0
C27 C28 C23 121.0(2)
C27 C28 H28 119.5
C23 C28 H28 119.5

loop_
_geom_bond_atom_site_label_1
_geom_bond_atom_site_label_2
_geom_bond_distance
S1 O2 1.4221(14)
S1 O1 1.4339(14)
S1 N1 1.6154(16)
S1 C6 1.768(2)
N1 C7 1.472(2)
N1 H1 0.8600
N2 C15 1.139(3)
C1 C6 1.371(3)
C1 C2 1.401(4)
C1 H1A 0.9300
C2 C3 1.379(4)
C2 H2 0.9300
C3 C4 1.357(4)
C3 H3 0.9300
C4 C5 1.369(4)
C4 H4 0.9300
C5 C6 1.385(3)
C5 H5 0.9300
C7 C8 1.524(2)
C7 C14 1.525(2)
C7 H7 0.9800
C8 C13 1.380(3)
C8 C9 1.389(3)
C9 C10 1.384(3)
C9 H9 0.9300
C10 C11 1.376(4)
C10 H10 0.9300
C11 C12 1.360(4)
C11 H11 0.9300
C12 C13 1.390(3)
C12 H12 0.9300
C13 H13 0.9300
C14 C16 1.351(3)
C14 C15 1.440(3)
C16 C17 1.486(3)
C16 C23 1.490(3)
C17 C18 1.387(3)
C17 C22 1.397(3)
C18 C19 1.390(3)
C18 H18 0.9300
C19 C20 1.379(4)
C19 H19 0.9300
C20 C21 1.364(4)
C20 H20 0.9300
C21 C22 1.375(3)
C21 H21 0.9300
C22 H22 0.9300
C23 C28 1.387(3)
C23 C24 1.395(3)
C24 C25 1.382(3)
C24 H24 0.9300
C25 C26 1.370(3)
C25 H25 0.9300
C26 C27 1.375(4)
C26 H26 0.9300
C27 C28 1.379(3)
C27 H27 0.9300
C28 H28 0.9300

loop_
_geom_torsion_atom_site_label_1
_geom_torsion_atom_site_label_2
_geom_torsion_atom_site_label_3
_geom_torsion_atom_site_label_4
_geom_torsion
O2 S1 N1 C7 -33.86(17)
O1 S1 N1 C7 -162.03(14)
C6 S1 N1 C7 83.57(16)
C6 C1 C2 C3 0.5(4)
C1 C2 C3 C4 -1.7(5)
C2 C3 C4 C5 1.4(5)
C3 C4 C5 C6 -0.1(5)
C2 C1 C6 C5 0.9(4)
C2 C1 C6 S1 -176.50(19)
C4 C5 C6 C1 -1.1(4)
C4 C5 C6 S1 176.3(2)
O2 S1 C6 C1 -5.6(2)
O1 S1 C6 C1 123.99(18)
N1 S1 C6 C1 -122.58(18)
O2 S1 C6 C5 176.98(18)
O1 S1 C6 C5 -53.4(2)
N1 S1 C6 C5 60.0(2)
S1 N1 C7 C8 153.70(13)
S1 N1 C7 C14 -77.51(18)
N1 C7 C8 C13 132.70(18)
C14 C7 C8 C13 6.5(2)
N1 C7 C8 C9 -50.9(2)
C14 C7 C8 C9 -177.09(17)
C13 C8 C9 C10 1.0(3)
C7 C8 C9 C10 -175.5(2)
C8 C9 C10 C11 -1.2(4)
C9 C10 C11 C12 0.0(4)
C10 C11 C12 C13 1.3(4)
C9 C8 C13 C12 0.3(3)
C7 C8 C13 C12 176.73(18)
C11 C12 C13 C8 -1.6(3)
N1 C7 C14 C16 115.56(19)
C8 C7 C14 C16 -119.40(19)
N1 C7 C14 C15 -60.3(2)
C8 C7 C14 C15 64.7(2)
C16 C14 C15 N2 161(3)
C7 C14 C15 N2 -23(3)
C15 C14 C16 C17 -173.03(17)
C7 C14 C16 C17 11.4(3)
C15 C14 C16 C23 7.4(3)
C7 C14 C16 C23 -168.16(16)
C14 C16 C17 C18 -132.1(2)
C23 C16 C17 C18 47.5(2)
C14 C16 C17 C22 48.9(3)
C23 C16 C17 C22 -131.44(18)
C22 C17 C18 C19 -2.0(3)
C16 C17 C18 C19 179.05(19)
C17 C18 C19 C20 1.2(4)
C18 C19 C20 C21 0.4(4)
C19 C20 C21 C22 -1.2(4)
C20 C21 C22 C17 0.4(3)
C18 C17 C22 C21 1.2(3)
C16 C17 C22 C21 -179.85(18)
C14 C16 C23 C28 -139.1(2)
C17 C16 C23 C28 41.3(2)
C14 C16 C23 C24 43.9(3)
C17 C16 C23 C24 -135.72(19)
C28 C23 C24 C25 0.5(3)
C16 C23 C24 C25 177.59(18)
C23 C24 C25 C26 1.2(3)
C24 C25 C26 C27 -1.3(4)
C25 C26 C27 C28 -0.2(4)
C26 C27 C28 C23 1.9(4)
C24 C23 C28 C27 -2.0(3)
C16 C23 C28 C27 -179.1(2)
